data_7014775
loop_
_publ_author_name
'Tsoureas, Nikolaos'
'Nunn, Joshua'
'Bevis, Thomas'
'Haddow, Mairi F.'
'Hamilton, Alex'
'Owen, Gareth R.'

_publ_section_title
;
 Strong agostic-type interactions in ruthenium benzylidene complexes
 containing 7-azaindole based scorpionate ligands.
;
_journal_issue 4
_journal_name_full 'Dalton transactions (Cambridge, England : 2003)'
_journal_page_first 951
_journal_page_last 958
_journal_paper_doi 10.1039/c0dt01148g
_journal_volume 40
_journal_year 2011
_chemical_formula_moiety 'C45 H55 B Cl N4 P Ru'
_chemical_formula_sum 'C45 H55 B Cl N4 P Ru'
_chemical_formula_weight 830.23
_chemical_name_systematic
;
?
;
_space_group_IT_number 2
_symmetry_cell_setting triclinic
_symmetry_space_group_name_Hall '-P 1'
_symmetry_space_group_name_H-M 'P -1'
_atom_sites_solution_hydrogens geom
_atom_sites_solution_primary direct
_atom_sites_solution_secondary difmap
_audit_creation_method SHELXL-97
_cell_angle_alpha 111.670(2)
_cell_angle_beta 99.766(2)
_cell_angle_gamma 102.853(2)
_cell_formula_units_Z 4
_cell_length_a 11.1108(4)
_cell_length_b 20.4596(8)
_cell_length_c 20.6296(8)
_cell_measurement_reflns_used 9985
_cell_measurement_temperature 100(2)
_cell_measurement_theta_max 27.50
_cell_measurement_theta_min 2.89
_cell_volume 4081.6(3)
_computing_cell_refinement 'Bruker Apex II'
_computing_data_collection 'Bruker Apex II'
_computing_data_reduction 'Bruker SAINT'
_computing_molecular_graphics 'Bruker ShelXTL'
_computing_publication_material 'Bruker ShelXTL'
_computing_structure_refinement 'SHELXL-97 (Sheldrick, 2008)'
_computing_structure_solution 'SHELXS-97 (Sheldrick, 2008)'
_diffrn_ambient_temperature 100(2)
_diffrn_measured_fraction_theta_full 0.978
_diffrn_measured_fraction_theta_max 0.978
_diffrn_measurement_device_type 'Bruker Apex II with CCD area detector'
_diffrn_measurement_method 'phi and omega scans'
_diffrn_radiation_monochromator graphite
_diffrn_radiation_source 'fine-focus sealed tube'
_diffrn_radiation_type MoK\a
_diffrn_radiation_wavelength 0.71073
_diffrn_reflns_av_R_equivalents 0.0422
_diffrn_reflns_av_sigmaI/netI 0.0495
_diffrn_reflns_limit_h_max 14
_diffrn_reflns_limit_h_min -14
_diffrn_reflns_limit_k_max 26
_diffrn_reflns_limit_k_min -26
_diffrn_reflns_limit_l_max 26
_diffrn_reflns_limit_l_min -26
_diffrn_reflns_number 60351
_diffrn_reflns_theta_full 27.59
_diffrn_reflns_theta_max 27.59
_diffrn_reflns_theta_min 3.42
_exptl_absorpt_coefficient_mu 0.526
_exptl_absorpt_correction_T_max 0.7546
_exptl_absorpt_correction_T_min 0.6383
_exptl_absorpt_correction_type multi-scan
_exptl_absorpt_process_details 'SADABS V20081/'
_exptl_crystal_colour green
_exptl_crystal_density_diffrn 1.351
_exptl_crystal_density_method 'not measured'
_exptl_crystal_description plate
_exptl_crystal_F_000 1736
_exptl_crystal_size_max 0.26
_exptl_crystal_size_mid 0.24
_exptl_crystal_size_min 0.06
_refine_diff_density_max 0.972
_refine_diff_density_min -0.746
_refine_diff_density_rms 0.088
_refine_ls_extinction_method none
_refine_ls_goodness_of_fit_ref 1.017
_refine_ls_hydrogen_treatment mixed
_refine_ls_matrix_type full
_refine_ls_number_parameters 961
_refine_ls_number_reflns 18505
_refine_ls_number_restraints 0
_refine_ls_restrained_S_all 1.017
_refine_ls_R_factor_all 0.0586
_refine_ls_R_factor_gt 0.0386
_refine_ls_shift/su_max 0.001
_refine_ls_shift/su_mean 0.000
_refine_ls_structure_factor_coef Fsqd
_refine_ls_weighting_details 'calc w=1/[\s^2^(Fo^2^)+(0.0374P)^2^+5.3940P] where P=(Fo^2^+2Fc^2^)/3'
_refine_ls_weighting_scheme calc
_refine_ls_wR_factor_gt 0.0852
_refine_ls_wR_factor_ref 0.0941
_reflns_number_gt 14536
_reflns_number_total 18505
_reflns_threshold_expression >2sigma(I)
_cod_data_source_file C0DT01148G.TXT
_cod_data_source_block jn131_Complex_5
_cod_original_sg_symbol_Hall -P1
_cod_original_sg_symbol_H-M P-1
_cod_database_code 7014775

loop_
_symmetry_equiv_pos_as_xyz
'x, y, z'
'-x, -y, -z'

loop_
_atom_site_label
_atom_site_type_symbol
_atom_site_fract_x
_atom_site_fract_y
_atom_site_fract_z
_atom_site_U_iso_or_equiv
_atom_site_adp_type
_atom_site_occupancy
_atom_site_symmetry_multiplicity
_atom_site_calc_flag
_atom_site_refinement_flags
_atom_site_disorder_assembly
_atom_site_disorder_group
Ru1 Ru 0.181237(19) 0.783742(11) 0.075109(11) 0.01123(5) Uani 1 1 d . . .
P1 P 0.15401(7) 0.68547(4) -0.03775(4) 0.01368(14) Uani 1 1 d . . .
Cl1 Cl 0.16987(6) 0.70225(4) 0.13524(3) 0.01595(13) Uani 1 1 d . . .
N1 N -0.0005(2) 0.87698(12) 0.04102(12) 0.0153(5) Uani 1 1 d . . .
N2 N -0.0204(2) 0.77854(12) 0.07860(11) 0.0138(5) Uani 1 1 d . . .
N3 N 0.2319(2) 0.95283(12) 0.11021(12) 0.0159(5) Uani 1 1 d . . .
N4 N 0.2281(2) 0.88033(12) 0.17843(12) 0.0132(4) Uani 1 1 d . . .
B1 B 0.1403(3) 0.89211(17) 0.03858(16) 0.0144(6) Uani 1 1 d . . .
H1 H 0.164(3) 0.8325(16) 0.0283(16) 0.017 Uiso 1 1 d . . .
C1 C -0.0668(3) 0.82758(15) 0.06235(14) 0.0149(5) Uani 1 1 d . . .
C2 C -0.0812(3) 0.91761(16) 0.03048(16) 0.0215(6) Uani 1 1 d . . .
H2A H -0.0591 0.9567 0.0160 0.026 Uiso 1 1 calc R . .
C3 C -0.1958(3) 0.89449(16) 0.04341(16) 0.0228(6) Uani 1 1 d . . .
H3 H -0.2656 0.9138 0.0395 0.027 Uiso 1 1 calc R . .
C4 C -0.1904(3) 0.83532(15) 0.06405(15) 0.0182(6) Uani 1 1 d . . .
C5 C -0.2699(3) 0.78845(16) 0.08496(16) 0.0220(6) Uani 1 1 d . . .
H5 H -0.3536 0.7909 0.0870 0.026 Uiso 1 1 calc R . .
C6 C -0.2230(3) 0.73830(16) 0.10254(16) 0.0212(6) Uani 1 1 d . . .
H6 H -0.2749 0.7057 0.1171 0.025 Uiso 1 1 calc R . .
C7 C -0.1001(3) 0.73502(15) 0.09908(14) 0.0166(6) Uani 1 1 d . . .
H7 H -0.0710 0.7000 0.1119 0.020 Uiso 1 1 calc R . .
C8 C 0.2569(2) 0.94605(15) 0.17435(14) 0.0141(5) Uani 1 1 d . . .
C9 C 0.2737(3) 1.02843(15) 0.12868(16) 0.0207(6) Uani 1 1 d . . .
H9 H 0.2656 1.0496 0.0948 0.025 Uiso 1 1 calc R . .
C10 C 0.3275(3) 1.06804(16) 0.20139(16) 0.0232(6) Uani 1 1 d . . .
H10 H 0.3646 1.1203 0.2265 0.028 Uiso 1 1 calc R . .
C11 C 0.3176(3) 1.01597(15) 0.23299(15) 0.0179(6) Uani 1 1 d . . .
C12 C 0.3490(3) 1.01774(16) 0.30212(16) 0.0208(6) Uani 1 1 d . . .
H12 H 0.3901 1.0631 0.3440 0.025 Uiso 1 1 calc R . .
C13 C 0.3179(3) 0.95115(16) 0.30748(15) 0.0193(6) Uani 1 1 d . . .
H13 H 0.3371 0.9508 0.3540 0.023 Uiso 1 1 calc R . .
C14 C 0.2589(2) 0.88416(15) 0.24592(14) 0.0158(5) Uani 1 1 d . . .
H14 H 0.2397 0.8395 0.2520 0.019 Uiso 1 1 calc R . .
C15 C 0.1683(3) 0.90305(15) -0.03121(15) 0.0194(6) Uani 1 1 d . . .
C16 C 0.2952(3) 0.92904(16) -0.03255(17) 0.0251(7) Uani 1 1 d . . .
H16 H 0.3629 0.9460 0.0104 0.030 Uiso 1 1 calc R . .
C17 C 0.3251(4) 0.93080(18) -0.09484(19) 0.0350(8) Uani 1 1 d . . .
H17 H 0.4121 0.9488 -0.0940 0.042 Uiso 1 1 calc R . .
C18 C 0.2283(4) 0.9064(2) -0.1578(2) 0.0423(10) Uani 1 1 d . . .
H18 H 0.2480 0.9068 -0.2007 0.051 Uiso 1 1 calc R . .
C19 C 0.1027(4) 0.88144(18) -0.15762(18) 0.0372(9) Uani 1 1 d . . .
H19 H 0.0356 0.8650 -0.2008 0.045 Uiso 1 1 calc R . .
C20 C 0.0721(3) 0.87986(16) -0.09511(16) 0.0242(7) Uani 1 1 d . . .
H20 H -0.0154 0.8628 -0.0962 0.029 Uiso 1 1 calc R . .
C21 C 0.3570(3) 0.82169(15) 0.08386(14) 0.0151(5) Uani 1 1 d . . .
H21 H 0.3758 0.8229 0.0410 0.018 Uiso 1 1 calc R . .
C22 C 0.4688(3) 0.84952(15) 0.14636(15) 0.0167(6) Uani 1 1 d . . .
C23 C 0.5709(3) 0.91171(16) 0.15896(16) 0.0213(6) Uani 1 1 d . . .
H23 H 0.5663 0.9347 0.1266 0.026 Uiso 1 1 calc R . .
C24 C 0.6777(3) 0.93958(18) 0.21806(18) 0.0282(7) Uani 1 1 d . . .
H24 H 0.7444 0.9827 0.2272 0.034 Uiso 1 1 calc R . .
C25 C 0.6872(3) 0.90450(18) 0.26389(17) 0.0265(7) Uani 1 1 d . . .
H25 H 0.7618 0.9229 0.3036 0.032 Uiso 1 1 calc R . .
C26 C 0.5892(3) 0.84314(18) 0.25216(16) 0.0249(7) Uani 1 1 d . . .
H26 H 0.5967 0.8192 0.2837 0.030 Uiso 1 1 calc R . .
C27 C 0.4794(3) 0.81606(17) 0.19445(15) 0.0207(6) Uani 1 1 d . . .
H27 H 0.4111 0.7746 0.1876 0.025 Uiso 1 1 calc R . .
C28 C 0.1973(3) 0.60646(15) -0.02836(15) 0.0189(6) Uani 1 1 d . . .
H28 H 0.1393 0.5898 -0.0015 0.023 Uiso 1 1 calc R . .
C29 C 0.3345(3) 0.62684(16) 0.01941(16) 0.0223(6) Uani 1 1 d . . .
H29A H 0.3978 0.6384 -0.0064 0.027 Uiso 1 1 calc R . .
H29B H 0.3513 0.6713 0.0650 0.027 Uiso 1 1 calc R . .
C30 C 0.3493(3) 0.56240(18) 0.03679(17) 0.0304(7) Uani 1 1 d . . .
H30A H 0.2889 0.5527 0.0648 0.037 Uiso 1 1 calc R . .
H30B H 0.4377 0.5756 0.0672 0.037 Uiso 1 1 calc R . .
C31 C 0.3226(4) 0.49278(19) -0.03242(18) 0.0378(9) Uani 1 1 d . . .
H31A H 0.3886 0.5008 -0.0578 0.045 Uiso 1 1 calc R . .
H31B H 0.3281 0.4512 -0.0197 0.045 Uiso 1 1 calc R . .
C32 C 0.1903(4) 0.47279(17) -0.08280(18) 0.0330(8) Uani 1 1 d . . .
H32A H 0.1239 0.4580 -0.0600 0.040 Uiso 1 1 calc R . .
H32B H 0.1788 0.4299 -0.1288 0.040 Uiso 1 1 calc R . .
C33 C 0.1717(3) 0.53753(16) -0.09948(15) 0.0235(6) Uani 1 1 d . . .
H33A H 0.0827 0.5237 -0.1296 0.028 Uiso 1 1 calc R . .
H33B H 0.2313 0.5488 -0.1273 0.028 Uiso 1 1 calc R . .
C34 C 0.2440(3) 0.71425(15) -0.09690(14) 0.0170(6) Uani 1 1 d . . .
H34 H 0.2404 0.7652 -0.0878 0.020 Uiso 1 1 calc R . .
C35 C 0.3880(3) 0.72152(16) -0.07704(16) 0.0217(6) Uani 1 1 d . . .
H35A H 0.4252 0.7492 -0.0238 0.026 Uiso 1 1 calc R . .
H35B H 0.3980 0.6716 -0.0915 0.026 Uiso 1 1 calc R . .
C36 C 0.4608(3) 0.76158(18) -0.11480(18) 0.0298(7) Uani 1 1 d . . .
H36A H 0.5529 0.7656 -0.1010 0.036 Uiso 1 1 calc R . .
H36B H 0.4540 0.8122 -0.0989 0.036 Uiso 1 1 calc R . .
C37 C 0.4059(3) 0.71965(19) -0.19715(18) 0.0317(8) Uani 1 1 d . . .
H37A H 0.4485 0.7488 -0.2206 0.038 Uiso 1 1 calc R . .
H37B H 0.4240 0.6718 -0.2136 0.038 Uiso 1 1 calc R . .
C38 C 0.2618(3) 0.70548(18) -0.22029(17) 0.0281(7) Uani 1 1 d . . .
H38A H 0.2283 0.6737 -0.2731 0.034 Uiso 1 1 calc R . .
H38B H 0.2449 0.7532 -0.2112 0.034 Uiso 1 1 calc R . .
C39 C 0.1896(3) 0.66798(16) -0.17986(15) 0.0205(6) Uani 1 1 d . . .
H39A H 0.1982 0.6179 -0.1929 0.025 Uiso 1 1 calc R . .
H39B H 0.0971 0.6626 -0.1947 0.025 Uiso 1 1 calc R . .
C40 C -0.0143(3) 0.64259(15) -0.09688(14) 0.0154(5) Uani 1 1 d . . .
H40 H -0.0131 0.6070 -0.1453 0.019 Uiso 1 1 calc R . .
C41 C -0.1028(3) 0.59897(16) -0.06694(16) 0.0215(6) Uani 1 1 d . . .
H41A H -0.0747 0.5563 -0.0670 0.026 Uiso 1 1 calc R . .
H41B H -0.0964 0.6312 -0.0162 0.026 Uiso 1 1 calc R . .
C42 C -0.2428(3) 0.57112(18) -0.11315(17) 0.0277(7) Uani 1 1 d . . .
H42A H -0.2503 0.5348 -0.1625 0.033 Uiso 1 1 calc R . .
H42B H -0.2983 0.5455 -0.0914 0.033 Uiso 1 1 calc R . .
C43 C -0.2896(3) 0.63361(19) -0.11872(18) 0.0286(7) Uani 1 1 d . . .
H43A H -0.2866 0.6688 -0.0698 0.034 Uiso 1 1 calc R . .
H43B H -0.3798 0.6133 -0.1492 0.034 Uiso 1 1 calc R . .
C44 C -0.2059(3) 0.67382(18) -0.15198(16) 0.0231(6) Uani 1 1 d . . .
H44A H -0.2349 0.7158 -0.1533 0.028 Uiso 1 1 calc R . .
H44B H -0.2152 0.6397 -0.2025 0.028 Uiso 1 1 calc R . .
C45 C -0.0649(3) 0.70259(15) -0.10827(15) 0.0170(6) Uani 1 1 d . . .
H45A H -0.0543 0.7424 -0.0603 0.020 Uiso 1 1 calc R . .
H45B H -0.0122 0.7245 -0.1337 0.020 Uiso 1 1 calc R . .
Ru2 Ru 0.866488(19) 0.789283(11) 0.483854(11) 0.01088(5) Uani 1 1 d . . .
P2 P 0.64759(6) 0.71861(4) 0.44976(4) 0.01294(14) Uani 1 1 d . . .
Cl2 Cl 0.81321(6) 0.86329(4) 0.42347(3) 0.01497(13) Uani 1 1 d . . .
N5 N 1.0101(2) 0.66368(13) 0.45626(12) 0.0163(5) Uani 1 1 d . . .
N6 N 0.9339(2) 0.72770(12) 0.38948(12) 0.0137(4) Uani 1 1 d . . .
N7 N 1.1104(2) 0.77807(13) 0.57678(12) 0.0159(5) Uani 1 1 d . . .
N8 N 1.0656(2) 0.85711(12) 0.52152(12) 0.0138(5) Uani 1 1 d . . .
B2 B 0.9918(3) 0.70991(16) 0.52957(16) 0.0131(6) Uani 1 1 d . . .
H2 H 0.890(3) 0.7250(16) 0.5122(15) 0.016 Uiso 1 1 d . . .
C46 C 0.9891(2) 0.67746(15) 0.39573(14) 0.0145(5) Uani 1 1 d . . .
C47 C 1.0667(3) 0.60792(16) 0.44028(16) 0.0225(6) Uani 1 1 d . . .
H47 H 1.0936 0.5882 0.4733 0.027 Uiso 1 1 calc R . .
C48 C 1.0790(3) 0.58473(17) 0.37146(17) 0.0249(7) Uani 1 1 d . . .
H48 H 1.1137 0.5467 0.3484 0.030 Uiso 1 1 calc R . .
C49 C 1.0297(3) 0.62874(15) 0.34076(15) 0.0182(6) Uani 1 1 d . . .
C50 C 1.0162(3) 0.63622(16) 0.27565(15) 0.0210(6) Uani 1 1 d . . .
H50 H 1.0405 0.6050 0.2365 0.025 Uiso 1 1 calc R . .
C51 C 0.9662(3) 0.69054(16) 0.26992(15) 0.0194(6) Uani 1 1 d . . .
H51 H 0.9589 0.6981 0.2269 0.023 Uiso 1 1 calc R . .
C52 C 0.9261(2) 0.73443(15) 0.32653(14) 0.0164(6) Uani 1 1 d . . .
H52 H 0.8917 0.7709 0.3203 0.020 Uiso 1 1 calc R . .
C53 C 1.1454(2) 0.84036(15) 0.56516(14) 0.0153(5) Uani 1 1 d . . .
C54 C 1.2181(3) 0.78129(17) 0.62505(15) 0.0213(6) Uani 1 1 d . . .
H54 H 1.2222 0.7444 0.6421 0.026 Uiso 1 1 calc R . .
C55 C 1.3170(3) 0.84405(17) 0.64471(16) 0.0232(6) Uani 1 1 d . . .
H55 H 1.3991 0.8587 0.6777 0.028 Uiso 1 1 calc R . .
C56 C 1.2730(3) 0.88360(15) 0.60599(15) 0.0182(6) Uani 1 1 d . . .
C57 C 1.3214(3) 0.94922(16) 0.59946(17) 0.0230(6) Uani 1 1 d . . .
H57 H 1.4061 0.9813 0.6263 0.028 Uiso 1 1 calc R . .
C58 C 1.2428(3) 0.96631(15) 0.55292(16) 0.0205(6) Uani 1 1 d . . .
H58 H 1.2747 1.0096 0.5460 0.025 Uiso 1 1 calc R . .
C59 C 1.1168(2) 0.92042(15) 0.51600(15) 0.0154(5) Uani 1 1 d . . .
H59 H 1.0645 0.9345 0.4854 0.018 Uiso 1 1 calc R . .
C60 C 0.9428(3) 0.66474(15) 0.57423(15) 0.0171(6) Uani 1 1 d . . .
C61 C 0.9498(3) 0.70401(16) 0.64755(15) 0.0196(6) Uani 1 1 d . . .
H61 H 0.9918 0.7559 0.6708 0.024 Uiso 1 1 calc R . .
C62 C 0.8970(3) 0.66876(17) 0.68685(16) 0.0238(6) Uani 1 1 d . . .
H62 H 0.9025 0.6966 0.7363 0.029 Uiso 1 1 calc R . .
C63 C 0.8361(3) 0.59301(17) 0.65414(17) 0.0250(7) Uani 1 1 d . . .
H63 H 0.8001 0.5688 0.6810 0.030 Uiso 1 1 calc R . .
C64 C 0.8282(3) 0.55306(16) 0.58213(17) 0.0228(6) Uani 1 1 d . . .
H64 H 0.7875 0.5010 0.5596 0.027 Uiso 1 1 calc R . .
C65 C 0.8795(3) 0.58860(15) 0.54254(16) 0.0186(6) Uani 1 1 d . . .
H65 H 0.8713 0.5605 0.4928 0.022 Uiso 1 1 calc R . .
C66 C 0.8565(2) 0.83918(14) 0.57923(14) 0.0138(5) Uani 1 1 d . . .
H66 H 0.8115 0.8074 0.5971 0.017 Uiso 1 1 calc R . .
C67 C 0.9045(2) 0.91686(15) 0.63085(14) 0.0148(5) Uani 1 1 d . . .
C68 C 0.9271(3) 0.97565(15) 0.61019(15) 0.0169(6) Uani 1 1 d . . .
H68 H 0.9109 0.9656 0.5602 0.020 Uiso 1 1 calc R . .
C69 C 0.9729(3) 1.04818(16) 0.66223(16) 0.0197(6) Uani 1 1 d . . .
H69 H 0.9857 1.0876 0.6477 0.024 Uiso 1 1 calc R . .
C70 C 1.0002(3) 1.06358(16) 0.73524(16) 0.0223(6) Uani 1 1 d . . .
H70 H 1.0337 1.1135 0.7705 0.027 Uiso 1 1 calc R . .
C71 C 0.9790(3) 1.00662(17) 0.75742(16) 0.0220(6) Uani 1 1 d . . .
H71 H 0.9984 1.0173 0.8076 0.026 Uiso 1 1 calc R . .
C72 C 0.9293(3) 0.93418(16) 0.70541(15) 0.0181(6) Uani 1 1 d . . .
H72 H 0.9115 0.8952 0.7204 0.022 Uiso 1 1 calc R . .
C73 C 0.5963(3) 0.63106(15) 0.36590(14) 0.0164(6) Uani 1 1 d . . .
H73 H 0.5051 0.6045 0.3599 0.020 Uiso 1 1 calc R . .
C74 C 0.6762(3) 0.58029(15) 0.37200(15) 0.0193(6) Uani 1 1 d . . .
H74A H 0.7676 0.6058 0.3796 0.023 Uiso 1 1 calc R . .
H74B H 0.6692 0.5700 0.4147 0.023 Uiso 1 1 calc R . .
C75 C 0.6314(3) 0.50716(16) 0.30399(17) 0.0280(7) Uani 1 1 d . . .
H75A H 0.6867 0.4765 0.3092 0.034 Uiso 1 1 calc R . .
H75B H 0.5420 0.4796 0.2983 0.034 Uiso 1 1 calc R . .
C76 C 0.6376(3) 0.52128(18) 0.23707(17) 0.0308(7) Uani 1 1 d . . .
H76A H 0.6043 0.4736 0.1933 0.037 Uiso 1 1 calc R . .
H76B H 0.7282 0.5446 0.2407 0.037 Uiso 1 1 calc R . .
C77 C 0.5590(3) 0.57156(18) 0.22957(16) 0.0293(7) Uani 1 1 d . . .
H77A H 0.4670 0.5455 0.2202 0.035 Uiso 1 1 calc R . .
H77B H 0.5690 0.5821 0.1873 0.035 Uiso 1 1 calc R . .
C78 C 0.5996(3) 0.64468(16) 0.29746(15) 0.0205(6) Uani 1 1 d . . .
H78A H 0.5411 0.6735 0.2917 0.025 Uiso 1 1 calc R . .
H78B H 0.6877 0.6741 0.3032 0.025 Uiso 1 1 calc R . .
C79 C 0.5364(3) 0.76746(15) 0.42707(15) 0.0158(5) Uani 1 1 d . . .
H79 H 0.5627 0.7789 0.3875 0.019 Uiso 1 1 calc R . .
C80 C 0.3933(3) 0.72195(16) 0.39300(17) 0.0223(6) Uani 1 1 d . . .
H80A H 0.3841 0.6732 0.3543 0.027 Uiso 1 1 calc R . .
H80B H 0.3554 0.7134 0.4304 0.027 Uiso 1 1 calc R . .
C81 C 0.3232(3) 0.76460(18) 0.36101(18) 0.0275(7) Uani 1 1 d . . .
H81A H 0.3593 0.7711 0.3223 0.033 Uiso 1 1 calc R . .
H81B H 0.2310 0.7357 0.3390 0.033 Uiso 1 1 calc R . .
C82 C 0.3371(3) 0.83965(18) 0.41910(18) 0.0275(7) Uani 1 1 d . . .
H82A H 0.2965 0.8331 0.4564 0.033 Uiso 1 1 calc R . .
H82B H 0.2922 0.8664 0.3972 0.033 Uiso 1 1 calc R . .
C83 C 0.4781(3) 0.88521(17) 0.45475(18) 0.0235(6) Uani 1 1 d . . .
H83A H 0.4851 0.9331 0.4940 0.028 Uiso 1 1 calc R . .
H83B H 0.5168 0.8956 0.4184 0.028 Uiso 1 1 calc R . .
C84 C 0.5515(3) 0.84362(15) 0.48648(15) 0.0178(6) Uani 1 1 d . . .
H84A H 0.5179 0.8372 0.5260 0.021 Uiso 1 1 calc R . .
H84B H 0.6437 0.8729 0.5073 0.021 Uiso 1 1 calc R . .
C85 C 0.6011(3) 0.68613(14) 0.51883(15) 0.0157(5) Uani 1 1 d . . .
H85 H 0.6792 0.6785 0.5431 0.019 Uiso 1 1 calc R . .
C86 C 0.4915(3) 0.61196(15) 0.49028(15) 0.0190(6) Uani 1 1 d . . .
H86A H 0.4089 0.6179 0.4708 0.023 Uiso 1 1 calc R . .
H86B H 0.5089 0.5732 0.4505 0.023 Uiso 1 1 calc R . .
C87 C 0.4823(3) 0.58849(16) 0.55213(16) 0.0218(6) Uani 1 1 d . . .
H87A H 0.4123 0.5412 0.5335 0.026 Uiso 1 1 calc R . .
H87B H 0.5637 0.5803 0.5697 0.026 Uiso 1 1 calc R . .
C88 C 0.4566(3) 0.64666(16) 0.61512(17) 0.0264(7) Uani 1 1 d . . .
H88A H 0.4573 0.6313 0.6554 0.032 Uiso 1 1 calc R . .
H88B H 0.3707 0.6510 0.5992 0.032 Uiso 1 1 calc R . .
C89 C 0.5588(3) 0.72148(16) 0.64171(16) 0.0250(7) Uani 1 1 d . . .
H89A H 0.5373 0.7595 0.6801 0.030 Uiso 1 1 calc R . .
H89B H 0.6432 0.7186 0.6630 0.030 Uiso 1 1 calc R . .
C90 C 0.5675(3) 0.74411(15) 0.57953(15) 0.0178(6) Uani 1 1 d . . .
H90A H 0.6342 0.7927 0.5981 0.021 Uiso 1 1 calc R . .
H90B H 0.4843 0.7492 0.5596 0.021 Uiso 1 1 calc R . .

loop_
_atom_site_aniso_label
_atom_site_aniso_U_11
_atom_site_aniso_U_22
_atom_site_aniso_U_33
_atom_site_aniso_U_23
_atom_site_aniso_U_13
_atom_site_aniso_U_12
Ru1 0.01401(10) 0.01092(10) 0.00829(11) 0.00340(9) 0.00237(8) 0.00474(8)
P1 0.0188(3) 0.0127(3) 0.0095(3) 0.0043(3) 0.0030(3) 0.0063(3)
Cl1 0.0205(3) 0.0156(3) 0.0142(3) 0.0080(3) 0.0052(3) 0.0069(3)
N1 0.0183(11) 0.0128(11) 0.0135(12) 0.0050(10) 0.0014(9) 0.0057(9)
N2 0.0183(11) 0.0110(11) 0.0075(11) 0.0000(9) 0.0019(9) 0.0039(9)
N3 0.0193(11) 0.0112(11) 0.0136(12) 0.0033(10) 0.0021(9) 0.0032(9)
N4 0.0135(10) 0.0149(11) 0.0099(11) 0.0033(9) 0.0028(9) 0.0056(9)
B1 0.0180(14) 0.0118(14) 0.0121(15) 0.0041(12) 0.0021(12) 0.0058(12)
C1 0.0177(13) 0.0133(13) 0.0085(13) 0.0002(11) 0.0015(10) 0.0042(10)
C2 0.0284(15) 0.0166(14) 0.0178(15) 0.0054(12) 0.0028(12) 0.0100(12)
C3 0.0211(14) 0.0218(15) 0.0249(17) 0.0072(13) 0.0035(12) 0.0124(12)
C4 0.0206(14) 0.0152(14) 0.0142(14) 0.0007(11) 0.0028(11) 0.0082(11)
C5 0.0159(13) 0.0228(15) 0.0200(16) 0.0014(13) 0.0056(11) 0.0052(11)
C6 0.0228(14) 0.0189(14) 0.0186(15) 0.0056(12) 0.0086(12) 0.0023(12)
C7 0.0203(13) 0.0153(13) 0.0098(13) 0.0017(11) 0.0029(11) 0.0045(11)
C8 0.0131(12) 0.0160(13) 0.0128(14) 0.0044(11) 0.0044(10) 0.0061(10)
C9 0.0255(15) 0.0122(13) 0.0225(16) 0.0075(12) 0.0048(12) 0.0032(11)
C10 0.0257(15) 0.0132(14) 0.0222(16) 0.0020(12) 0.0028(12) 0.0027(12)
C11 0.0160(13) 0.0155(14) 0.0162(15) 0.0009(12) 0.0029(11) 0.0050(11)
C12 0.0162(13) 0.0197(15) 0.0162(15) -0.0008(12) -0.0004(11) 0.0048(11)
C13 0.0186(13) 0.0236(15) 0.0126(14) 0.0043(12) 0.0029(11) 0.0076(12)
C14 0.0159(13) 0.0201(14) 0.0117(14) 0.0056(12) 0.0042(10) 0.0080(11)
C15 0.0324(16) 0.0122(13) 0.0146(14) 0.0054(12) 0.0067(12) 0.0094(12)
C16 0.0341(17) 0.0183(15) 0.0260(17) 0.0115(13) 0.0111(14) 0.0080(13)
C17 0.056(2) 0.0248(17) 0.039(2) 0.0190(16) 0.0306(18) 0.0180(16)
C18 0.088(3) 0.0302(19) 0.029(2) 0.0206(17) 0.033(2) 0.029(2)
C19 0.073(3) 0.0247(17) 0.0162(17) 0.0100(14) 0.0059(17) 0.0220(18)
C20 0.0406(18) 0.0152(14) 0.0166(15) 0.0069(12) 0.0031(13) 0.0121(13)
C21 0.0207(13) 0.0151(13) 0.0107(13) 0.0025(11) 0.0075(11) 0.0108(11)
C22 0.0173(13) 0.0178(14) 0.0148(14) 0.0037(12) 0.0069(11) 0.0085(11)
C23 0.0198(14) 0.0206(15) 0.0211(16) 0.0065(13) 0.0038(12) 0.0071(12)
C24 0.0184(14) 0.0259(17) 0.0311(18) 0.0040(14) 0.0047(13) 0.0056(12)
C25 0.0156(14) 0.0359(18) 0.0192(16) 0.0037(14) -0.0011(12) 0.0102(13)
C26 0.0225(15) 0.0390(18) 0.0155(15) 0.0109(14) 0.0046(12) 0.0155(13)
C27 0.0181(14) 0.0260(16) 0.0161(15) 0.0071(13) 0.0045(11) 0.0068(12)
C28 0.0295(15) 0.0169(14) 0.0129(14) 0.0064(12) 0.0053(12) 0.0121(12)
C29 0.0329(16) 0.0232(15) 0.0134(15) 0.0063(13) 0.0055(12) 0.0166(13)
C30 0.050(2) 0.0331(18) 0.0176(16) 0.0110(14) 0.0090(14) 0.0295(16)
C31 0.072(3) 0.0301(18) 0.0234(18) 0.0132(15) 0.0136(17) 0.0358(19)
C32 0.062(2) 0.0165(15) 0.0223(17) 0.0060(14) 0.0106(16) 0.0191(16)
C33 0.0409(18) 0.0169(14) 0.0133(15) 0.0044(12) 0.0063(13) 0.0146(13)
C34 0.0231(14) 0.0147(13) 0.0127(14) 0.0053(12) 0.0056(11) 0.0054(11)
C35 0.0261(15) 0.0213(15) 0.0171(15) 0.0059(13) 0.0082(12) 0.0086(12)
C36 0.0303(17) 0.0295(17) 0.0309(19) 0.0114(15) 0.0156(14) 0.0087(14)
C37 0.0415(19) 0.0312(18) 0.0264(18) 0.0119(15) 0.0223(15) 0.0098(15)
C38 0.0455(19) 0.0282(17) 0.0151(16) 0.0104(14) 0.0130(14) 0.0137(15)
C39 0.0292(15) 0.0218(15) 0.0116(14) 0.0066(12) 0.0069(12) 0.0095(12)
C40 0.0193(13) 0.0137(13) 0.0081(13) 0.0019(11) 0.0007(10) 0.0026(11)
C41 0.0254(15) 0.0172(14) 0.0169(15) 0.0063(12) 0.0042(12) 0.0005(12)
C42 0.0241(15) 0.0283(17) 0.0217(17) 0.0082(14) 0.0046(13) -0.0034(13)
C43 0.0199(15) 0.0350(18) 0.0225(17) 0.0077(15) 0.0028(12) 0.0030(13)
C44 0.0209(14) 0.0308(17) 0.0153(15) 0.0091(13) 0.0011(11) 0.0079(12)
C45 0.0181(13) 0.0179(14) 0.0108(14) 0.0040(12) 0.0022(11) 0.0026(11)
Ru2 0.01320(10) 0.01003(10) 0.00864(11) 0.00342(8) 0.00205(8) 0.00384(8)
P2 0.0146(3) 0.0115(3) 0.0102(3) 0.0028(3) 0.0023(3) 0.0032(3)
Cl2 0.0159(3) 0.0154(3) 0.0149(3) 0.0082(3) 0.0027(2) 0.0054(2)
N5 0.0205(12) 0.0166(12) 0.0145(12) 0.0072(10) 0.0056(9) 0.0091(9)
N6 0.0149(11) 0.0136(11) 0.0101(11) 0.0031(9) 0.0026(9) 0.0035(9)
N7 0.0158(11) 0.0187(12) 0.0147(12) 0.0084(10) 0.0026(9) 0.0075(9)
N8 0.0139(10) 0.0145(11) 0.0144(12) 0.0068(10) 0.0043(9) 0.0054(9)
B2 0.0163(14) 0.0107(14) 0.0138(15) 0.0053(12) 0.0040(12) 0.0069(11)
C46 0.0147(12) 0.0141(13) 0.0127(14) 0.0044(11) 0.0041(10) 0.0029(10)
C47 0.0287(16) 0.0238(15) 0.0239(16) 0.0132(14) 0.0109(13) 0.0165(13)
C48 0.0324(16) 0.0225(16) 0.0252(17) 0.0086(14) 0.0141(13) 0.0165(13)
C49 0.0190(13) 0.0158(14) 0.0165(15) 0.0031(12) 0.0058(11) 0.0051(11)
C50 0.0210(14) 0.0227(15) 0.0125(14) 0.0008(12) 0.0059(11) 0.0046(12)
C51 0.0209(14) 0.0237(15) 0.0096(14) 0.0054(12) 0.0036(11) 0.0025(12)
C52 0.0166(13) 0.0172(14) 0.0141(14) 0.0074(12) 0.0027(11) 0.0028(11)
C53 0.0163(13) 0.0180(14) 0.0130(14) 0.0065(12) 0.0050(10) 0.0073(11)
C54 0.0233(14) 0.0264(16) 0.0165(15) 0.0109(13) 0.0030(12) 0.0111(12)
C55 0.0182(14) 0.0265(16) 0.0218(16) 0.0081(13) 0.0004(12) 0.0087(12)
C56 0.0156(13) 0.0185(14) 0.0171(15) 0.0037(12) 0.0033(11) 0.0066(11)
C57 0.0154(13) 0.0183(15) 0.0270(17) 0.0043(13) 0.0020(12) 0.0017(11)
C58 0.0174(13) 0.0150(14) 0.0288(17) 0.0093(13) 0.0076(12) 0.0038(11)
C59 0.0161(13) 0.0147(13) 0.0185(14) 0.0065(12) 0.0076(11) 0.0095(11)
C60 0.0190(13) 0.0207(14) 0.0145(14) 0.0093(12) 0.0031(11) 0.0098(11)
C61 0.0253(15) 0.0193(14) 0.0171(15) 0.0093(12) 0.0057(12) 0.0095(12)
C62 0.0338(17) 0.0254(16) 0.0161(15) 0.0102(13) 0.0082(13) 0.0128(13)
C63 0.0324(16) 0.0282(17) 0.0258(17) 0.0194(15) 0.0133(13) 0.0130(14)
C64 0.0279(15) 0.0184(15) 0.0263(17) 0.0138(13) 0.0067(13) 0.0081(12)
C65 0.0241(14) 0.0167(14) 0.0155(14) 0.0064(12) 0.0045(11) 0.0087(11)
C66 0.0123(12) 0.0144(13) 0.0131(13) 0.0052(11) 0.0011(10) 0.0040(10)
C67 0.0109(12) 0.0180(14) 0.0134(14) 0.0042(11) 0.0024(10) 0.0054(10)
C68 0.0181(13) 0.0187(14) 0.0132(14) 0.0044(12) 0.0057(11) 0.0073(11)
C69 0.0198(14) 0.0161(14) 0.0202(15) 0.0041(12) 0.0081(12) 0.0045(11)
C70 0.0163(13) 0.0190(15) 0.0190(16) -0.0034(12) 0.0043(11) 0.0026(11)
C71 0.0185(14) 0.0282(16) 0.0128(14) 0.0019(13) 0.0019(11) 0.0091(12)
C72 0.0190(13) 0.0202(14) 0.0142(14) 0.0056(12) 0.0026(11) 0.0087(11)
C73 0.0160(13) 0.0143(13) 0.0123(14) 0.0005(11) 0.0033(10) 0.0016(10)
C74 0.0241(14) 0.0133(13) 0.0180(15) 0.0033(12) 0.0080(12) 0.0055(11)
C75 0.0308(17) 0.0158(15) 0.0285(18) -0.0004(13) 0.0125(14) 0.0041(13)
C76 0.0305(17) 0.0252(17) 0.0188(17) -0.0061(14) 0.0098(13) -0.0002(13)
C77 0.0258(16) 0.0321(18) 0.0125(15) -0.0010(13) 0.0024(12) -0.0034(13)
C78 0.0203(14) 0.0209(15) 0.0135(14) 0.0042(12) 0.0018(11) 0.0011(11)
C79 0.0174(13) 0.0154(13) 0.0123(14) 0.0048(11) 0.0018(10) 0.0044(11)
C80 0.0161(13) 0.0219(15) 0.0259(17) 0.0101(13) 0.0014(12) 0.0039(11)
C81 0.0145(14) 0.0352(18) 0.0320(18) 0.0179(15) -0.0003(12) 0.0053(13)
C82 0.0189(14) 0.0345(18) 0.042(2) 0.0262(17) 0.0104(14) 0.0141(13)
C83 0.0226(15) 0.0234(15) 0.0335(18) 0.0177(14) 0.0116(13) 0.0112(12)
C84 0.0175(13) 0.0171(14) 0.0190(15) 0.0067(12) 0.0062(11) 0.0065(11)
C85 0.0197(13) 0.0130(13) 0.0148(14) 0.0064(11) 0.0059(11) 0.0039(11)
C86 0.0235(14) 0.0130(13) 0.0171(15) 0.0048(12) 0.0065(12) 0.0014(11)
C87 0.0288(15) 0.0146(14) 0.0216(16) 0.0068(12) 0.0103(13) 0.0049(12)
C88 0.0395(18) 0.0200(15) 0.0235(17) 0.0106(13) 0.0174(14) 0.0071(13)
C89 0.0410(18) 0.0181(15) 0.0161(15) 0.0056(13) 0.0139(13) 0.0080(13)
C90 0.0234(14) 0.0120(13) 0.0170(15) 0.0050(12) 0.0078(11) 0.0042(11)

loop_
_atom_type_symbol
_atom_type_description
_atom_type_scat_dispersion_real
_atom_type_scat_dispersion_imag
_atom_type_scat_source
C C 0.0033 0.0016 'International Tables Vol C Tables 4.2.6.8 and 6.1.1.4'
H H 0.0000 0.0000 'International Tables Vol C Tables 4.2.6.8 and 6.1.1.4'
B B 0.0013 0.0007 'International Tables Vol C Tables 4.2.6.8 and 6.1.1.4'
N N 0.0061 0.0033 'International Tables Vol C Tables 4.2.6.8 and 6.1.1.4'
P P 0.1023 0.0942 'International Tables Vol C Tables 4.2.6.8 and 6.1.1.4'
Cl Cl 0.1484 0.1585 'International Tables Vol C Tables 4.2.6.8 and 6.1.1.4'
Ru Ru -1.2594 0.8363 'International Tables Vol C Tables 4.2.6.8 and 6.1.1.4'

loop_
_geom_angle_atom_site_label_1
_geom_angle_atom_site_label_2
_geom_angle_atom_site_label_3
_geom_angle
_geom_angle_site_symmetry_1
_geom_angle_site_symmetry_3
_geom_angle_publ_flag
C21 Ru1 N4 82.71(10) . . ?
C21 Ru1 N2 161.00(10) . . ?
N4 Ru1 N2 82.84(8) . . ?
C21 Ru1 P1 90.83(8) . . ?
N4 Ru1 P1 173.40(6) . . ?
N2 Ru1 P1 103.18(6) . . ?
C21 Ru1 Cl1 105.59(8) . . ?
N4 Ru1 Cl1 91.36(6) . . ?
N2 Ru1 Cl1 87.00(6) . . ?
P1 Ru1 Cl1 91.66(2) . . ?
C21 Ru1 H1 83.4(10) . . ?
N4 Ru1 H1 92.3(10) . . ?
N2 Ru1 H1 85.0(10) . . ?
P1 Ru1 H1 85.6(10) . . ?
Cl1 Ru1 H1 170.7(10) . . ?
C28 P1 C40 103.45(13) . . ?
C28 P1 C34 108.71(13) . . ?
C40 P1 C34 102.72(12) . . ?
C28 P1 Ru1 113.05(9) . . ?
C40 P1 Ru1 114.35(9) . . ?
C34 P1 Ru1 113.58(9) . . ?
C1 N1 C2 105.7(2) . . ?
C1 N1 B1 127.4(2) . . ?
C2 N1 B1 126.4(2) . . ?
C1 N2 C7 115.0(2) . . ?
C1 N2 Ru1 116.77(17) . . ?
C7 N2 Ru1 128.15(18) . . ?
C8 N3 C9 105.9(2) . . ?
C8 N3 B1 124.7(2) . . ?
C9 N3 B1 126.9(2) . . ?
C14 N4 C8 115.1(2) . . ?
C14 N4 Ru1 128.20(18) . . ?
C8 N4 Ru1 114.95(17) . . ?
N3 B1 N1 111.7(2) . . ?
N3 B1 C15 113.1(2) . . ?
N1 B1 C15 116.0(2) . . ?
N3 B1 H1 109.0(13) . . ?
N1 B1 H1 105.3(13) . . ?
C15 B1 H1 100.6(13) . . ?
N2 C1 N1 123.9(2) . . ?
N2 C1 C4 125.6(2) . . ?
N1 C1 C4 110.5(2) . . ?
C3 C2 N1 111.8(3) . . ?
C3 C2 H2A 124.1 . . ?
N1 C2 H2A 124.1 . . ?
C2 C3 C4 106.6(3) . . ?
C2 C3 H3 126.7 . . ?
C4 C3 H3 126.7 . . ?
C5 C4 C1 117.3(3) . . ?
C5 C4 C3 137.3(3) . . ?
C1 C4 C3 105.4(2) . . ?
C6 C5 C4 117.8(3) . . ?
C6 C5 H5 121.1 . . ?
C4 C5 H5 121.1 . . ?
C5 C6 C7 120.6(3) . . ?
C5 C6 H6 119.7 . . ?
C7 C6 H6 119.7 . . ?
N2 C7 C6 123.8(3) . . ?
N2 C7 H7 118.1 . . ?
C6 C7 H7 118.1 . . ?
N4 C8 N3 123.2(2) . . ?
N4 C8 C11 126.2(2) . . ?
N3 C8 C11 110.6(2) . . ?
C10 C9 N3 111.2(3) . . ?
C10 C9 H9 124.4 . . ?
N3 C9 H9 124.4 . . ?
C9 C10 C11 106.9(2) . . ?
C9 C10 H10 126.5 . . ?
C11 C10 H10 126.5 . . ?
C12 C11 C8 117.0(3) . . ?
C12 C11 C10 137.6(3) . . ?
C8 C11 C10 105.4(2) . . ?
C13 C12 C11 117.5(3) . . ?
C13 C12 H12 121.2 . . ?
C11 C12 H12 121.2 . . ?
C12 C13 C14 121.4(3) . . ?
C12 C13 H13 119.3 . . ?
C14 C13 H13 119.3 . . ?
N4 C14 C13 122.7(3) . . ?
N4 C14 H14 118.7 . . ?
C13 C14 H14 118.7 . . ?
C20 C15 C16 116.9(3) . . ?
C20 C15 B1 122.8(3) . . ?
C16 C15 B1 119.9(3) . . ?
C17 C16 C15 122.0(3) . . ?
C17 C16 H16 119.0 . . ?
C15 C16 H16 119.0 . . ?
C18 C17 C16 119.9(3) . . ?
C18 C17 H17 120.0 . . ?
C16 C17 H17 120.0 . . ?
C19 C18 C17 119.2(3) . . ?
C19 C18 H18 120.4 . . ?
C17 C18 H18 120.4 . . ?
C18 C19 C20 121.1(3) . . ?
C18 C19 H19 119.4 . . ?
C20 C19 H19 119.4 . . ?
C15 C20 C19 120.8(3) . . ?
C15 C20 H20 119.6 . . ?
C19 C20 H20 119.6 . . ?
C22 C21 Ru1 130.0(2) . . ?
C22 C21 H21 115.0 . . ?
Ru1 C21 H21 115.0 . . ?
C27 C22 C23 118.3(3) . . ?
C27 C22 C21 122.3(2) . . ?
C23 C22 C21 119.4(2) . . ?
C24 C23 C22 120.7(3) . . ?
C24 C23 H23 119.7 . . ?
C22 C23 H23 119.7 . . ?
C23 C24 C25 119.9(3) . . ?
C23 C24 H24 120.0 . . ?
C25 C24 H24 120.0 . . ?
C26 C25 C24 120.4(3) . . ?
C26 C25 H25 119.8 . . ?
C24 C25 H25 119.8 . . ?
C25 C26 C27 120.3(3) . . ?
C25 C26 H26 119.8 . . ?
C27 C26 H26 119.8 . . ?
C26 C27 C22 120.4(3) . . ?
C26 C27 H27 119.8 . . ?
C22 C27 H27 119.8 . . ?
C29 C28 C33 109.7(2) . . ?
C29 C28 P1 114.5(2) . . ?
C33 C28 P1 116.22(19) . . ?
C29 C28 H28 105.1 . . ?
C33 C28 H28 105.1 . . ?
P1 C28 H28 105.1 . . ?
C30 C29 C28 109.7(3) . . ?
C30 C29 H29A 109.7 . . ?
C28 C29 H29A 109.7 . . ?
C30 C29 H29B 109.7 . . ?
C28 C29 H29B 109.7 . . ?
H29A C29 H29B 108.2 . . ?
C29 C30 C31 111.1(2) . . ?
C29 C30 H30A 109.4 . . ?
C31 C30 H30A 109.4 . . ?
C29 C30 H30B 109.4 . . ?
C31 C30 H30B 109.4 . . ?
H30A C30 H30B 108.0 . . ?
C32 C31 C30 111.3(3) . . ?
C32 C31 H31A 109.4 . . ?
C30 C31 H31A 109.4 . . ?
C32 C31 H31B 109.4 . . ?
C30 C31 H31B 109.4 . . ?
H31A C31 H31B 108.0 . . ?
C31 C32 C33 111.9(3) . . ?
C31 C32 H32A 109.2 . . ?
C33 C32 H32A 109.2 . . ?
C31 C32 H32B 109.2 . . ?
C33 C32 H32B 109.2 . . ?
H32A C32 H32B 107.9 . . ?
C32 C33 C28 110.2(2) . . ?
C32 C33 H33A 109.6 . . ?
C28 C33 H33A 109.6 . . ?
C32 C33 H33B 109.6 . . ?
C28 C33 H33B 109.6 . . ?
H33A C33 H33B 108.1 . . ?
C35 C34 C39 107.3(2) . . ?
C35 C34 P1 114.18(19) . . ?
C39 C34 P1 117.22(19) . . ?
C35 C34 H34 105.7 . . ?
C39 C34 H34 105.7 . . ?
P1 C34 H34 105.7 . . ?
C36 C35 C34 111.3(2) . . ?
C36 C35 H35A 109.4 . . ?
C34 C35 H35A 109.4 . . ?
C36 C35 H35B 109.4 . . ?
C34 C35 H35B 109.4 . . ?
H35A C35 H35B 108.0 . . ?
C35 C36 C37 110.4(3) . . ?
C35 C36 H36A 109.6 . . ?
C37 C36 H36A 109.6 . . ?
C35 C36 H36B 109.6 . . ?
C37 C36 H36B 109.6 . . ?
H36A C36 H36B 108.1 . . ?
C38 C37 C36 111.5(3) . . ?
C38 C37 H37A 109.3 . . ?
C36 C37 H37A 109.3 . . ?
C38 C37 H37B 109.3 . . ?
C36 C37 H37B 109.3 . . ?
H37A C37 H37B 108.0 . . ?
C37 C38 C39 112.7(3) . . ?
C37 C38 H38A 109.1 . . ?
C39 C38 H38A 109.1 . . ?
C37 C38 H38B 109.1 . . ?
C39 C38 H38B 109.1 . . ?
H38A C38 H38B 107.8 . . ?
C38 C39 C34 110.5(2) . . ?
C38 C39 H39A 109.6 . . ?
C34 C39 H39A 109.6 . . ?
C38 C39 H39B 109.6 . . ?
C34 C39 H39B 109.6 . . ?
H39A C39 H39B 108.1 . . ?
C45 C40 C41 111.6(2) . . ?
C45 C40 P1 109.39(18) . . ?
C41 C40 P1 112.51(18) . . ?
C45 C40 H40 107.7 . . ?
C41 C40 H40 107.7 . . ?
P1 C40 H40 107.7 . . ?
C42 C41 C40 110.7(2) . . ?
C42 C41 H41A 109.5 . . ?
C40 C41 H41A 109.5 . . ?
C42 C41 H41B 109.5 . . ?
C40 C41 H41B 109.5 . . ?
H41A C41 H41B 108.1 . . ?
C43 C42 C41 112.2(2) . . ?
C43 C42 H42A 109.2 . . ?
C41 C42 H42A 109.2 . . ?
C43 C42 H42B 109.2 . . ?
C41 C42 H42B 109.2 . . ?
H42A C42 H42B 107.9 . . ?
C42 C43 C44 110.2(3) . . ?
C42 C43 H43A 109.6 . . ?
C44 C43 H43A 109.6 . . ?
C42 C43 H43B 109.6 . . ?
C44 C43 H43B 109.6 . . ?
H43A C43 H43B 108.1 . . ?
C43 C44 C45 111.0(2) . . ?
C43 C44 H44A 109.4 . . ?
C45 C44 H44A 109.4 . . ?
C43 C44 H44B 109.4 . . ?
C45 C44 H44B 109.4 . . ?
H44A C44 H44B 108.0 . . ?
C44 C45 C40 113.5(2) . . ?
C44 C45 H45A 108.9 . . ?
C40 C45 H45A 108.9 . . ?
C44 C45 H45B 108.9 . . ?
C40 C45 H45B 108.9 . . ?
H45A C45 H45B 107.7 . . ?
C66 Ru2 N8 87.08(10) . . ?
C66 Ru2 N6 162.23(9) . . ?
N8 Ru2 N6 80.82(8) . . ?
C66 Ru2 P2 89.49(8) . . ?
N8 Ru2 P2 176.57(6) . . ?
N6 Ru2 P2 102.51(6) . . ?
C66 Ru2 Cl2 104.40(8) . . ?
N8 Ru2 Cl2 89.88(6) . . ?
N6 Ru2 Cl2 88.64(6) . . ?
P2 Ru2 Cl2 91.02(2) . . ?
C66 Ru2 H2 83.8(10) . . ?
N8 Ru2 H2 96.2(10) . . ?
N6 Ru2 H2 84.7(10) . . ?
P2 Ru2 H2 83.3(10) . . ?
Cl2 Ru2 H2 170.1(10) . . ?
C73 P2 C79 102.08(12) . . ?
C73 P2 C85 102.68(12) . . ?
C79 P2 C85 109.13(13) . . ?
C73 P2 Ru2 115.17(9) . . ?
C79 P2 Ru2 112.79(9) . . ?
C85 P2 Ru2 113.90(9) . . ?
C46 N5 C47 106.1(2) . . ?
C46 N5 B2 125.3(2) . . ?
C47 N5 B2 128.0(2) . . ?
C46 N6 C52 115.0(2) . . ?
C46 N6 Ru2 116.71(17) . . ?
C52 N6 Ru2 128.34(18) . . ?
C53 N7 C54 105.7(2) . . ?
C53 N7 B2 125.3(2) . . ?
C54 N7 B2 127.0(2) . . ?
C53 N8 C59 115.1(2) . . ?
C53 N8 Ru2 115.75(17) . . ?
C59 N8 Ru2 128.34(18) . . ?
N5 B2 N7 112.0(2) . . ?
N5 B2 C60 115.7(2) . . ?
N7 B2 C60 112.0(2) . . ?
N5 B2 H2 103.7(13) . . ?
N7 B2 H2 114.4(13) . . ?
C60 B2 H2 97.9(13) . . ?
N6 C46 N5 124.3(2) . . ?
N6 C46 C49 125.9(2) . . ?
N5 C46 C49 109.7(2) . . ?
C48 C47 N5 111.8(3) . . ?
C48 C47 H47 124.1 . . ?
N5 C47 H47 124.1 . . ?
C47 C48 C49 106.6(3) . . ?
C47 C48 H48 126.7 . . ?
C49 C48 H48 126.7 . . ?
C50 C49 C46 116.9(3) . . ?
C50 C49 C48 137.3(3) . . ?
C46 C49 C48 105.8(2) . . ?
C51 C50 C49 117.8(3) . . ?
C51 C50 H50 121.1 . . ?
C49 C50 H50 121.1 . . ?
C50 C51 C52 120.9(3) . . ?
C50 C51 H51 119.6 . . ?
C52 C51 H51 119.6 . . ?
N6 C52 C51 123.4(3) . . ?
N6 C52 H52 118.3 . . ?
C51 C52 H52 118.3 . . ?
N8 C53 N7 123.2(2) . . ?
N8 C53 C56 126.0(2) . . ?
N7 C53 C56 110.7(2) . . ?
C55 C54 N7 111.5(3) . . ?
C55 C54 H54 124.3 . . ?
N7 C54 H54 124.3 . . ?
C54 C55 C56 106.7(2) . . ?
C54 C55 H55 126.7 . . ?
C56 C55 H55 126.7 . . ?
C57 C56 C53 116.9(3) . . ?
C57 C56 C55 137.7(3) . . ?
C53 C56 C55 105.4(2) . . ?
C58 C57 C56 118.2(3) . . ?
C58 C57 H57 120.9 . . ?
C56 C57 H57 120.9 . . ?
C57 C58 C59 120.5(3) . . ?
C57 C58 H58 119.8 . . ?
C59 C58 H58 119.8 . . ?
N8 C59 C58 123.3(2) . . ?
N8 C59 H59 118.4 . . ?
C58 C59 H59 118.4 . . ?
C65 C60 C61 116.9(3) . . ?
C65 C60 B2 123.7(2) . . ?
C61 C60 B2 119.0(2) . . ?
C62 C61 C60 121.6(3) . . ?
C62 C61 H61 119.2 . . ?
C60 C61 H61 119.2 . . ?
C63 C62 C61 120.2(3) . . ?
C63 C62 H62 119.9 . . ?
C61 C62 H62 119.9 . . ?
C64 C63 C62 119.4(3) . . ?
C64 C63 H63 120.3 . . ?
C62 C63 H63 120.3 . . ?
C63 C64 C65 120.3(3) . . ?
C63 C64 H64 119.8 . . ?
C65 C64 H64 119.8 . . ?
C64 C65 C60 121.6(3) . . ?
C64 C65 H65 119.2 . . ?
C60 C65 H65 119.2 . . ?
C67 C66 Ru2 132.6(2) . . ?
C67 C66 H66 113.7 . . ?
Ru2 C66 H66 113.7 . . ?
C68 C67 C72 118.0(3) . . ?
C68 C67 C66 123.5(2) . . ?
C72 C67 C66 118.5(2) . . ?
C69 C68 C67 120.4(3) . . ?
C69 C68 H68 119.8 . . ?
C67 C68 H68 119.8 . . ?
C68 C69 C70 120.4(3) . . ?
C68 C69 H69 119.8 . . ?
C70 C69 H69 119.8 . . ?
C69 C70 C71 120.6(3) . . ?
C69 C70 H70 119.7 . . ?
C71 C70 H70 119.7 . . ?
C72 C71 C70 119.1(3) . . ?
C72 C71 H71 120.5 . . ?
C70 C71 H71 120.5 . . ?
C71 C72 C67 121.5(3) . . ?
C71 C72 H72 119.2 . . ?
C67 C72 H72 119.2 . . ?
C74 C73 C78 110.4(2) . . ?
C74 C73 P2 111.67(18) . . ?
C78 C73 P2 112.41(19) . . ?
C74 C73 H73 107.4 . . ?
C78 C73 H73 107.4 . . ?
P2 C73 H73 107.4 . . ?
C75 C74 C73 111.8(2) . . ?
C75 C74 H74A 109.3 . . ?
C73 C74 H74A 109.3 . . ?
C75 C74 H74B 109.3 . . ?
C73 C74 H74B 109.3 . . ?
H74A C74 H74B 107.9 . . ?
C76 C75 C74 110.4(3) . . ?
C76 C75 H75A 109.6 . . ?
C74 C75 H75A 109.6 . . ?
C76 C75 H75B 109.6 . . ?
C74 C75 H75B 109.6 . . ?
H75A C75 H75B 108.1 . . ?
C75 C76 C77 111.0(3) . . ?
C75 C76 H76A 109.4 . . ?
C77 C76 H76A 109.4 . . ?
C75 C76 H76B 109.4 . . ?
C77 C76 H76B 109.4 . . ?
H76A C76 H76B 108.0 . . ?
C76 C77 C78 112.4(3) . . ?
C76 C77 H77A 109.1 . . ?
C78 C77 H77A 109.1 . . ?
C76 C77 H77B 109.1 . . ?
C78 C77 H77B 109.1 . . ?
H77A C77 H77B 107.9 . . ?
C77 C78 C73 111.1(2) . . ?
C77 C78 H78A 109.4 . . ?
C73 C78 H78A 109.4 . . ?
C77 C78 H78B 109.4 . . ?
C73 C78 H78B 109.4 . . ?
H78A C78 H78B 108.0 . . ?
C84 C79 C80 110.2(2) . . ?
C84 C79 P2 116.10(18) . . ?
C80 C79 P2 116.75(19) . . ?
C84 C79 H79 104.0 . . ?
C80 C79 H79 104.0 . . ?
P2 C79 H79 104.0 . . ?
C81 C80 C79 108.9(2) . . ?
C81 C80 H80A 109.9 . . ?
C79 C80 H80A 109.9 . . ?
C81 C80 H80B 109.9 . . ?
C79 C80 H80B 109.9 . . ?
H80A C80 H80B 108.3 . . ?
C82 C81 C80 110.9(3) . . ?
C82 C81 H81A 109.5 . . ?
C80 C81 H81A 109.5 . . ?
C82 C81 H81B 109.5 . . ?
C80 C81 H81B 109.5 . . ?
H81A C81 H81B 108.0 . . ?
C81 C82 C83 110.8(2) . . ?
C81 C82 H82A 109.5 . . ?
C83 C82 H82A 109.5 . . ?
C81 C82 H82B 109.5 . . ?
C83 C82 H82B 109.5 . . ?
H82A C82 H82B 108.1 . . ?
C82 C83 C84 110.6(2) . . ?
C82 C83 H83A 109.5 . . ?
C84 C83 H83A 109.5 . . ?
C82 C83 H83B 109.5 . . ?
C84 C83 H83B 109.5 . . ?
H83A C83 H83B 108.1 . . ?
C83 C84 C79 110.3(2) . . ?
C83 C84 H84A 109.6 . . ?
C79 C84 H84A 109.6 . . ?
C83 C84 H84B 109.6 . . ?
C79 C84 H84B 109.6 . . ?
H84A C84 H84B 108.1 . . ?
C90 C85 C86 107.2(2) . . ?
C90 C85 P2 113.45(18) . . ?
C86 C85 P2 117.35(19) . . ?
C90 C85 H85 106.0 . . ?
C86 C85 H85 106.0 . . ?
P2 C85 H85 106.0 . . ?
C87 C86 C85 109.7(2) . . ?
C87 C86 H86A 109.7 . . ?
C85 C86 H86A 109.7 . . ?
C87 C86 H86B 109.7 . . ?
C85 C86 H86B 109.7 . . ?
H86A C86 H86B 108.2 . . ?
C88 C87 C86 111.8(2) . . ?
C88 C87 H87A 109.3 . . ?
C86 C87 H87A 109.3 . . ?
C88 C87 H87B 109.3 . . ?
C86 C87 H87B 109.3 . . ?
H87A C87 H87B 107.9 . . ?
C87 C88 C89 110.3(2) . . ?
C87 C88 H88A 109.6 . . ?
C89 C88 H88A 109.6 . . ?
C87 C88 H88B 109.6 . . ?
C89 C88 H88B 109.6 . . ?
H88A C88 H88B 108.1 . . ?
C90 C89 C88 111.0(2) . . ?
C90 C89 H89A 109.4 . . ?
C88 C89 H89A 109.4 . . ?
C90 C89 H89B 109.4 . . ?
C88 C89 H89B 109.4 . . ?
H89A C89 H89B 108.0 . . ?
C89 C90 C85 110.8(2) . . ?
C89 C90 H90A 109.5 . . ?
C85 C90 H90A 109.5 . . ?
C89 C90 H90B 109.5 . . ?
C85 C90 H90B 109.5 . . ?
H90A C90 H90B 108.1 . . ?

loop_
_geom_bond_atom_site_label_1
_geom_bond_atom_site_label_2
_geom_bond_distance
_geom_bond_site_symmetry_2
_geom_bond_publ_flag
Ru1 C21 1.885(3) . ?
Ru1 N4 2.185(2) . ?
Ru1 N2 2.234(2) . ?
Ru1 P1 2.3640(7) . ?
Ru1 Cl1 2.4128(6) . ?
Ru1 H1 1.64(3) . ?
P1 C28 1.852(3) . ?
P1 C40 1.860(3) . ?
P1 C34 1.876(3) . ?
N1 C1 1.366(3) . ?
N1 C2 1.394(3) . ?
N1 B1 1.539(4) . ?
N2 C1 1.344(3) . ?
N2 C7 1.345(3) . ?
N3 C8 1.369(3) . ?
N3 C9 1.392(3) . ?
N3 B1 1.528(4) . ?
N4 C14 1.344(3) . ?
N4 C8 1.349(3) . ?
B1 C15 1.606(4) . ?
B1 H1 1.25(3) . ?
C1 C4 1.421(4) . ?
C2 C3 1.362(4) . ?
C2 H2A 0.9500 . ?
C3 C4 1.433(4) . ?
C3 H3 0.9500 . ?
C4 C5 1.394(4) . ?
C5 C6 1.380(4) . ?
C5 H5 0.9500 . ?
C6 C7 1.395(4) . ?
C6 H6 0.9500 . ?
C7 H7 0.9500 . ?
C8 C11 1.407(4) . ?
C9 C10 1.359(4) . ?
C9 H9 0.9500 . ?
C10 C11 1.434(4) . ?
C10 H10 0.9500 . ?
C11 C12 1.394(4) . ?
C12 C13 1.379(4) . ?
C12 H12 0.9500 . ?
C13 C14 1.398(4) . ?
C13 H13 0.9500 . ?
C14 H14 0.9500 . ?
C15 C20 1.393(4) . ?
C15 C16 1.400(4) . ?
C16 C17 1.392(4) . ?
C16 H16 0.9500 . ?
C17 C18 1.378(5) . ?
C17 H17 0.9500 . ?
C18 C19 1.376(6) . ?
C18 H18 0.9500 . ?
C19 C20 1.398(4) . ?
C19 H19 0.9500 . ?
C20 H20 0.9500 . ?
C21 C22 1.459(4) . ?
C21 H21 0.9500 . ?
C22 C27 1.402(4) . ?
C22 C23 1.409(4) . ?
C23 C24 1.384(4) . ?
C23 H23 0.9500 . ?
C24 C25 1.386(5) . ?
C24 H24 0.9500 . ?
C25 C26 1.378(4) . ?
C25 H25 0.9500 . ?
C26 C27 1.390(4) . ?
C26 H26 0.9500 . ?
C27 H27 0.9500 . ?
C28 C29 1.540(4) . ?
C28 C33 1.541(4) . ?
C28 H28 1.0000 . ?
C29 C30 1.523(4) . ?
C29 H29A 0.9900 . ?
C29 H29B 0.9900 . ?
C30 C31 1.524(4) . ?
C30 H30A 0.9900 . ?
C30 H30B 0.9900 . ?
C31 C32 1.519(5) . ?
C31 H31A 0.9900 . ?
C31 H31B 0.9900 . ?
C32 C33 1.533(4) . ?
C32 H32A 0.9900 . ?
C32 H32B 0.9900 . ?
C33 H33A 0.9900 . ?
C33 H33B 0.9900 . ?
C34 C35 1.542(4) . ?
C34 C39 1.545(4) . ?
C34 H34 1.0000 . ?
C35 C36 1.524(4) . ?
C35 H35A 0.9900 . ?
C35 H35B 0.9900 . ?
C36 C37 1.528(5) . ?
C36 H36A 0.9900 . ?
C36 H36B 0.9900 . ?
C37 C38 1.519(5) . ?
C37 H37A 0.9900 . ?
C37 H37B 0.9900 . ?
C38 C39 1.534(4) . ?
C38 H38A 0.9900 . ?
C38 H38B 0.9900 . ?
C39 H39A 0.9900 . ?
C39 H39B 0.9900 . ?
C40 C45 1.534(4) . ?
C40 C41 1.539(4) . ?
C40 H40 1.0000 . ?
C41 C42 1.534(4) . ?
C41 H41A 0.9900 . ?
C41 H41B 0.9900 . ?
C42 C43 1.517(5) . ?
C42 H42A 0.9900 . ?
C42 H42B 0.9900 . ?
C43 C44 1.518(4) . ?
C43 H43A 0.9900 . ?
C43 H43B 0.9900 . ?
C44 C45 1.528(4) . ?
C44 H44A 0.9900 . ?
C44 H44B 0.9900 . ?
C45 H45A 0.9900 . ?
C45 H45B 0.9900 . ?
Ru2 C66 1.888(3) . ?
Ru2 N8 2.163(2) . ?
Ru2 N6 2.245(2) . ?
Ru2 P2 2.3675(7) . ?
Ru2 Cl2 2.3951(6) . ?
Ru2 H2 1.68(3) . ?
P2 C73 1.857(3) . ?
P2 C79 1.855(3) . ?
P2 C85 1.880(3) . ?
N5 C46 1.372(3) . ?
N5 C47 1.385(4) . ?
N5 B2 1.535(4) . ?
N6 C46 1.342(3) . ?
N6 C52 1.346(3) . ?
N7 C53 1.367(3) . ?
N7 C54 1.393(3) . ?
N7 B2 1.541(4) . ?
N8 C53 1.344(3) . ?
N8 C59 1.348(3) . ?
B2 C60 1.605(4) . ?
B2 H2 1.26(3) . ?
C46 C49 1.422(4) . ?
C47 C48 1.363(4) . ?
C47 H47 0.9500 . ?
C48 C49 1.427(4) . ?
C48 H48 0.9500 . ?
C49 C50 1.394(4) . ?
C50 C51 1.381(4) . ?
C50 H50 0.9500 . ?
C51 C52 1.395(4) . ?
C51 H51 0.9500 . ?
C52 H52 0.9500 . ?
C53 C56 1.410(4) . ?
C54 C55 1.362(4) . ?
C54 H54 0.9500 . ?
C55 C56 1.433(4) . ?
C55 H55 0.9500 . ?
C56 C57 1.395(4) . ?
C57 C58 1.380(4) . ?
C57 H57 0.9500 . ?
C58 C59 1.395(4) . ?
C58 H58 0.9500 . ?
C59 H59 0.9500 . ?
C60 C65 1.398(4) . ?
C60 C61 1.405(4) . ?
C61 C62 1.388(4) . ?
C61 H61 0.9500 . ?
C62 C63 1.386(4) . ?
C62 H62 0.9500 . ?
C63 C64 1.382(4) . ?
C63 H63 0.9500 . ?
C64 C65 1.390(4) . ?
C64 H64 0.9500 . ?
C65 H65 0.9500 . ?
C66 C67 1.458(4) . ?
C66 H66 0.9500 . ?
C67 C68 1.404(4) . ?
C67 C72 1.406(4) . ?
C68 C69 1.384(4) . ?
C68 H68 0.9500 . ?
C69 C70 1.383(4) . ?
C69 H69 0.9500 . ?
C70 C71 1.390(4) . ?
C70 H70 0.9500 . ?
C71 C72 1.383(4) . ?
C71 H71 0.9500 . ?
C72 H72 0.9500 . ?
C73 C74 1.533(4) . ?
C73 C78 1.542(4) . ?
C73 H73 1.0000 . ?
C74 C75 1.529(4) . ?
C74 H74A 0.9900 . ?
C74 H74B 0.9900 . ?
C75 C76 1.521(4) . ?
C75 H75A 0.9900 . ?
C75 H75B 0.9900 . ?
C76 C77 1.522(5) . ?
C76 H76A 0.9900 . ?
C76 H76B 0.9900 . ?
C77 C78 1.530(4) . ?
C77 H77A 0.9900 . ?
C77 H77B 0.9900 . ?
C78 H78A 0.9900 . ?
C78 H78B 0.9900 . ?
C79 C84 1.537(4) . ?
C79 C80 1.538(4) . ?
C79 H79 1.0000 . ?
C80 C81 1.535(4) . ?
C80 H80A 0.9900 . ?
C80 H80B 0.9900 . ?
C81 C82 1.514(5) . ?
C81 H81A 0.9900 . ?
C81 H81B 0.9900 . ?
C82 C83 1.522(4) . ?
C82 H82A 0.9900 . ?
C82 H82B 0.9900 . ?
C83 C84 1.535(4) . ?
C83 H83A 0.9900 . ?
C83 H83B 0.9900 . ?
C84 H84A 0.9900 . ?
C84 H84B 0.9900 . ?
C85 C90 1.540(4) . ?
C85 C86 1.552(4) . ?
C85 H85 1.0000 . ?
C86 C87 1.531(4) . ?
C86 H86A 0.9900 . ?
C86 H86B 0.9900 . ?
C87 C88 1.524(4) . ?
C87 H87A 0.9900 . ?
C87 H87B 0.9900 . ?
C88 C89 1.526(4) . ?
C88 H88A 0.9900 . ?
C88 H88B 0.9900 . ?
C89 C90 1.527(4) . ?
C89 H89A 0.9900 . ?
C89 H89B 0.9900 . ?
C90 H90A 0.9900 . ?
C90 H90B 0.9900 . ?

loop_
_geom_torsion_atom_site_label_1
_geom_torsion_atom_site_label_2
_geom_torsion_atom_site_label_3
_geom_torsion_atom_site_label_4
_geom_torsion
_geom_torsion_site_symmetry_1
_geom_torsion_site_symmetry_2
_geom_torsion_site_symmetry_3
_geom_torsion_site_symmetry_4
_geom_torsion_publ_flag
C21 Ru1 P1 C28 84.05(13) . . . . ?
N4 Ru1 P1 C28 95.6(5) . . . . ?
N2 Ru1 P1 C28 -108.88(12) . . . . ?
Cl1 Ru1 P1 C28 -21.57(11) . . . . ?
C21 Ru1 P1 C40 -157.90(12) . . . . ?
N4 Ru1 P1 C40 -146.4(5) . . . . ?
N2 Ru1 P1 C40 9.16(11) . . . . ?
Cl1 Ru1 P1 C40 96.47(9) . . . . ?
C21 Ru1 P1 C34 -40.43(12) . . . . ?
N4 Ru1 P1 C34 -28.9(5) . . . . ?
N2 Ru1 P1 C34 126.63(11) . . . . ?
Cl1 Ru1 P1 C34 -146.06(10) . . . . ?
C21 Ru1 N2 C1 35.6(4) . . . . ?
N4 Ru1 N2 C1 76.29(19) . . . . ?
P1 Ru1 N2 C1 -100.96(18) . . . . ?
Cl1 Ru1 N2 C1 168.04(18) . . . . ?
C21 Ru1 N2 C7 -140.2(3) . . . . ?
N4 Ru1 N2 C7 -99.5(2) . . . . ?
P1 Ru1 N2 C7 83.2(2) . . . . ?
Cl1 Ru1 N2 C7 -7.8(2) . . . . ?
C21 Ru1 N4 C14 -95.5(2) . . . . ?
N2 Ru1 N4 C14 96.9(2) . . . . ?
P1 Ru1 N4 C14 -107.1(5) . . . . ?
Cl1 Ru1 N4 C14 10.1(2) . . . . ?
C21 Ru1 N4 C8 68.70(19) . . . . ?
N2 Ru1 N4 C8 -98.94(18) . . . . ?
P1 Ru1 N4 C8 57.1(6) . . . . ?
Cl1 Ru1 N4 C8 174.25(17) . . . . ?
C8 N3 B1 N1 68.4(3) . . . . ?
C9 N3 B1 N1 -91.0(3) . . . . ?
C8 N3 B1 C15 -158.6(2) . . . . ?
C9 N3 B1 C15 42.0(4) . . . . ?
C1 N1 B1 N3 -89.8(3) . . . . ?
C2 N1 B1 N3 81.5(3) . . . . ?
C1 N1 B1 C15 138.7(3) . . . . ?
C2 N1 B1 C15 -50.0(4) . . . . ?
C7 N2 C1 N1 179.5(2) . . . . ?
Ru1 N2 C1 N1 3.1(3) . . . . ?
C7 N2 C1 C4 -1.1(4) . . . . ?
Ru1 N2 C1 C4 -177.5(2) . . . . ?
C2 N1 C1 N2 -179.3(2) . . . . ?
B1 N1 C1 N2 -6.6(4) . . . . ?
C2 N1 C1 C4 1.2(3) . . . . ?
B1 N1 C1 C4 174.0(2) . . . . ?
C1 N1 C2 C3 -0.9(3) . . . . ?
B1 N1 C2 C3 -173.8(3) . . . . ?
N1 C2 C3 C4 0.3(3) . . . . ?
N2 C1 C4 C5 0.6(4) . . . . ?
N1 C1 C4 C5 -180.0(2) . . . . ?
N2 C1 C4 C3 179.5(3) . . . . ?
N1 C1 C4 C3 -1.1(3) . . . . ?
C2 C3 C4 C5 179.0(3) . . . . ?
C2 C3 C4 C1 0.5(3) . . . . ?
C1 C4 C5 C6 0.1(4) . . . . ?
C3 C4 C5 C6 -178.3(3) . . . . ?
C4 C5 C6 C7 -0.2(4) . . . . ?
C1 N2 C7 C6 1.1(4) . . . . ?
Ru1 N2 C7 C6 176.9(2) . . . . ?
C5 C6 C7 N2 -0.5(4) . . . . ?
C14 N4 C8 N3 -179.7(2) . . . . ?
Ru1 N4 C8 N3 14.0(3) . . . . ?
C14 N4 C8 C11 1.7(4) . . . . ?
Ru1 N4 C8 C11 -164.6(2) . . . . ?
C9 N3 C8 N4 179.3(2) . . . . ?
B1 N3 C8 N4 16.3(4) . . . . ?
C9 N3 C8 C11 -1.9(3) . . . . ?
B1 N3 C8 C11 -164.9(2) . . . . ?
C8 N3 C9 C10 2.2(3) . . . . ?
B1 N3 C9 C10 164.7(3) . . . . ?
N3 C9 C10 C11 -1.6(3) . . . . ?
N4 C8 C11 C12 -1.3(4) . . . . ?
N3 C8 C11 C12 179.9(2) . . . . ?
N4 C8 C11 C10 179.7(3) . . . . ?
N3 C8 C11 C10 0.9(3) . . . . ?
C9 C10 C11 C12 -178.2(3) . . . . ?
C9 C10 C11 C8 0.4(3) . . . . ?
C8 C11 C12 C13 -0.1(4) . . . . ?
C10 C11 C12 C13 178.5(3) . . . . ?
C11 C12 C13 C14 0.9(4) . . . . ?
C8 N4 C14 C13 -0.8(4) . . . . ?
Ru1 N4 C14 C13 163.3(2) . . . . ?
C12 C13 C14 N4 -0.4(4) . . . . ?
N3 B1 C15 C20 -149.0(3) . . . . ?
N1 B1 C15 C20 -18.1(4) . . . . ?
N3 B1 C15 C16 38.5(4) . . . . ?
N1 B1 C15 C16 169.4(2) . . . . ?
C20 C15 C16 C17 -1.0(4) . . . . ?
B1 C15 C16 C17 171.9(3) . . . . ?
C15 C16 C17 C18 -0.1(5) . . . . ?
C16 C17 C18 C19 0.9(5) . . . . ?
C17 C18 C19 C20 -0.6(5) . . . . ?
C16 C15 C20 C19 1.3(4) . . . . ?
B1 C15 C20 C19 -171.4(3) . . . . ?
C18 C19 C20 C15 -0.5(5) . . . . ?
N4 Ru1 C21 C22 45.6(2) . . . . ?
N2 Ru1 C21 C22 86.3(4) . . . . ?
P1 Ru1 C21 C22 -135.7(2) . . . . ?
Cl1 Ru1 C21 C22 -43.8(3) . . . . ?
Ru1 C21 C22 C27 39.4(4) . . . . ?
Ru1 C21 C22 C23 -141.2(2) . . . . ?
C27 C22 C23 C24 -1.0(4) . . . . ?
C21 C22 C23 C24 179.6(3) . . . . ?
C22 C23 C24 C25 2.5(5) . . . . ?
C23 C24 C25 C26 -1.8(5) . . . . ?
C24 C25 C26 C27 -0.4(5) . . . . ?
C25 C26 C27 C22 1.9(5) . . . . ?
C23 C22 C27 C26 -1.2(4) . . . . ?
C21 C22 C27 C26 178.2(3) . . . . ?
C40 P1 C28 C29 -179.6(2) . . . . ?
C34 P1 C28 C29 71.7(2) . . . . ?
Ru1 P1 C28 C29 -55.4(2) . . . . ?
C40 P1 C28 C33 50.9(2) . . . . ?
C34 P1 C28 C33 -57.8(2) . . . . ?
Ru1 P1 C28 C33 175.10(19) . . . . ?
C33 C28 C29 C30 -59.7(3) . . . . ?
P1 C28 C29 C30 167.6(2) . . . . ?
C28 C29 C30 C31 58.7(4) . . . . ?
C29 C30 C31 C32 -56.0(4) . . . . ?
C30 C31 C32 C33 54.3(4) . . . . ?
C31 C32 C33 C28 -55.4(4) . . . . ?
C29 C28 C33 C32 57.8(3) . . . . ?
P1 C28 C33 C32 -170.4(2) . . . . ?
C28 P1 C34 C35 -46.7(2) . . . . ?
C40 P1 C34 C35 -155.8(2) . . . . ?
Ru1 P1 C34 C35 80.1(2) . . . . ?
C28 P1 C34 C39 80.0(2) . . . . ?
C40 P1 C34 C39 -29.1(2) . . . . ?
Ru1 P1 C34 C39 -153.17(18) . . . . ?
C39 C34 C35 C36 61.4(3) . . . . ?
P1 C34 C35 C36 -166.9(2) . . . . ?
C34 C35 C36 C37 -59.4(3) . . . . ?
C35 C36 C37 C38 53.7(4) . . . . ?
C36 C37 C38 C39 -52.7(4) . . . . ?
C37 C38 C39 C34 55.9(3) . . . . ?
C35 C34 C39 C38 -58.6(3) . . . . ?
P1 C34 C39 C38 171.4(2) . . . . ?
C28 P1 C40 C45 178.78(19) . . . . ?
C34 P1 C40 C45 -68.1(2) . . . . ?
Ru1 P1 C40 C45 55.4(2) . . . . ?
C28 P1 C40 C41 54.2(2) . . . . ?
C34 P1 C40 C41 167.2(2) . . . . ?
Ru1 P1 C40 C41 -69.2(2) . . . . ?
C45 C40 C41 C42 51.0(3) . . . . ?
P1 C40 C41 C42 174.4(2) . . . . ?
C40 C41 C42 C43 -56.0(3) . . . . ?
C41 C42 C43 C44 58.9(3) . . . . ?
C42 C43 C44 C45 -56.5(3) . . . . ?
C43 C44 C45 C40 53.6(3) . . . . ?
C41 C40 C45 C44 -50.9(3) . . . . ?
P1 C40 C45 C44 -176.03(19) . . . . ?
C66 Ru2 P2 C73 -160.18(12) . . . . ?
N8 Ru2 P2 C73 -159.3(10) . . . . ?
N6 Ru2 P2 C73 6.60(11) . . . . ?
Cl2 Ru2 P2 C73 95.43(10) . . . . ?
C66 Ru2 P2 C79 83.19(12) . . . . ?
N8 Ru2 P2 C79 84.1(10) . . . . ?
N6 Ru2 P2 C79 -110.03(11) . . . . ?
Cl2 Ru2 P2 C79 -21.20(10) . . . . ?
C66 Ru2 P2 C85 -41.92(12) . . . . ?
N8 Ru2 P2 C85 -41.0(10) . . . . ?
N6 Ru2 P2 C85 124.86(11) . . . . ?
Cl2 Ru2 P2 C85 -146.31(10) . . . . ?
C66 Ru2 N6 C46 36.9(4) . . . . ?
N8 Ru2 N6 C46 84.62(19) . . . . ?
P2 Ru2 N6 C46 -94.53(18) . . . . ?
Cl2 Ru2 N6 C46 174.73(18) . . . . ?
C66 Ru2 N6 C52 -143.1(3) . . . . ?
N8 Ru2 N6 C52 -95.4(2) . . . . ?
P2 Ru2 N6 C52 85.4(2) . . . . ?
Cl2 Ru2 N6 C52 -5.3(2) . . . . ?
C66 Ru2 N8 C53 72.5(2) . . . . ?
N6 Ru2 N8 C53 -94.5(2) . . . . ?
P2 Ru2 N8 C53 71.6(11) . . . . ?
Cl2 Ru2 N8 C53 176.88(19) . . . . ?
C66 Ru2 N8 C59 -96.7(2) . . . . ?
N6 Ru2 N8 C59 96.4(2) . . . . ?
P2 Ru2 N8 C59 -97.6(10) . . . . ?
Cl2 Ru2 N8 C59 7.7(2) . . . . ?
C46 N5 B2 N7 -83.7(3) . . . . ?
C47 N5 B2 N7 86.4(3) . . . . ?
C46 N5 B2 C60 146.3(2) . . . . ?
C47 N5 B2 C60 -43.7(4) . . . . ?
C53 N7 B2 N5 73.5(3) . . . . ?
C54 N7 B2 N5 -87.7(3) . . . . ?
C53 N7 B2 C60 -154.5(2) . . . . ?
C54 N7 B2 C60 44.2(4) . . . . ?
C52 N6 C46 N5 177.8(2) . . . . ?
Ru2 N6 C46 N5 -2.2(3) . . . . ?
C52 N6 C46 C49 -4.9(4) . . . . ?
Ru2 N6 C46 C49 175.0(2) . . . . ?
C47 N5 C46 N6 179.1(3) . . . . ?
B2 N5 C46 N6 -9.0(4) . . . . ?
C47 N5 C46 C49 1.5(3) . . . . ?
B2 N5 C46 C49 173.4(2) . . . . ?
C46 N5 C47 C48 -1.6(3) . . . . ?
B2 N5 C47 C48 -173.2(3) . . . . ?
N5 C47 C48 C49 1.1(4) . . . . ?
N6 C46 C49 C50 3.1(4) . . . . ?
N5 C46 C49 C50 -179.3(2) . . . . ?
N6 C46 C49 C48 -178.5(3) . . . . ?
N5 C46 C49 C48 -0.9(3) . . . . ?
C47 C48 C49 C50 177.8(3) . . . . ?
C47 C48 C49 C46 -0.1(3) . . . . ?
C46 C49 C50 C51 0.7(4) . . . . ?
C48 C49 C50 C51 -177.0(3) . . . . ?
C49 C50 C51 C52 -2.4(4) . . . . ?
C46 N6 C52 C51 3.0(4) . . . . ?
Ru2 N6 C52 C51 -176.92(19) . . . . ?
C50 C51 C52 N6 0.5(4) . . . . ?
C59 N8 C53 N7 -179.4(2) . . . . ?
Ru2 N8 C53 N7 10.0(3) . . . . ?
C59 N8 C53 C56 2.0(4) . . . . ?
Ru2 N8 C53 C56 -168.6(2) . . . . ?
C54 N7 C53 N8 -179.5(3) . . . . ?
B2 N7 C53 N8 16.0(4) . . . . ?
C54 N7 C53 C56 -0.8(3) . . . . ?
B2 N7 C53 C56 -165.3(2) . . . . ?
C53 N7 C54 C55 1.3(3) . . . . ?
B2 N7 C54 C55 165.5(3) . . . . ?
N7 C54 C55 C56 -1.4(3) . . . . ?
N8 C53 C56 C57 -1.1(4) . . . . ?
N7 C53 C56 C57 -179.8(3) . . . . ?
N8 C53 C56 C55 178.7(3) . . . . ?
N7 C53 C56 C55 0.0(3) . . . . ?
C54 C55 C56 C57 -179.4(3) . . . . ?
C54 C55 C56 C53 0.8(3) . . . . ?
C53 C56 C57 C58 -1.3(4) . . . . ?
C55 C56 C57 C58 179.0(3) . . . . ?
C56 C57 C58 C59 2.6(4) . . . . ?
C53 N8 C59 C58 -0.6(4) . . . . ?
Ru2 N8 C59 C58 168.7(2) . . . . ?
C57 C58 C59 N8 -1.8(4) . . . . ?
N5 B2 C60 C65 -21.0(4) . . . . ?
N7 B2 C60 C65 -151.1(3) . . . . ?
N5 B2 C60 C61 166.6(2) . . . . ?
N7 B2 C60 C61 36.5(3) . . . . ?
C65 C60 C61 C62 0.4(4) . . . . ?
B2 C60 C61 C62 173.3(3) . . . . ?
C60 C61 C62 C63 0.4(4) . . . . ?
C61 C62 C63 C64 -0.2(5) . . . . ?
C62 C63 C64 C65 -0.8(5) . . . . ?
C63 C64 C65 C60 1.6(4) . . . . ?
C61 C60 C65 C64 -1.3(4) . . . . ?
B2 C60 C65 C64 -173.9(3) . . . . ?
N8 Ru2 C66 C67 43.4(2) . . . . ?
N6 Ru2 C66 C67 90.3(4) . . . . ?
P2 Ru2 C66 C67 -136.7(2) . . . . ?
Cl2 Ru2 C66 C67 -45.8(3) . . . . ?
Ru2 C66 C67 C68 26.0(4) . . . . ?
Ru2 C66 C67 C72 -154.1(2) . . . . ?
C72 C67 C68 C69 0.2(4) . . . . ?
C66 C67 C68 C69 -179.9(2) . . . . ?
C67 C68 C69 C70 1.7(4) . . . . ?
C68 C69 C70 C71 -1.6(4) . . . . ?
C69 C70 C71 C72 -0.5(4) . . . . ?
C70 C71 C72 C67 2.5(4) . . . . ?
C68 C67 C72 C71 -2.4(4) . . . . ?
C66 C67 C72 C71 177.8(2) . . . . ?
C79 P2 C73 C74 -179.84(19) . . . . ?
C85 P2 C73 C74 -66.8(2) . . . . ?
Ru2 P2 C73 C74 57.6(2) . . . . ?
C79 P2 C73 C78 55.5(2) . . . . ?
C85 P2 C73 C78 168.53(19) . . . . ?
Ru2 P2 C73 C78 -67.1(2) . . . . ?
C78 C73 C74 C75 -56.0(3) . . . . ?
P2 C73 C74 C75 178.20(19) . . . . ?
C73 C74 C75 C76 57.4(3) . . . . ?
C74 C75 C76 C77 -56.3(3) . . . . ?
C75 C76 C77 C78 55.5(3) . . . . ?
C76 C77 C78 C73 -54.2(3) . . . . ?
C74 C73 C78 C77 53.7(3) . . . . ?
P2 C73 C78 C77 179.1(2) . . . . ?
C73 P2 C79 C84 179.3(2) . . . . ?
C85 P2 C79 C84 71.1(2) . . . . ?
Ru2 P2 C79 C84 -56.5(2) . . . . ?
C73 P2 C79 C80 46.6(2) . . . . ?
C85 P2 C79 C80 -61.5(2) . . . . ?
Ru2 P2 C79 C80 170.80(18) . . . . ?
C84 C79 C80 C81 58.7(3) . . . . ?
P2 C79 C80 C81 -166.0(2) . . . . ?
C79 C80 C81 C82 -59.0(3) . . . . ?
C80 C81 C82 C83 58.4(3) . . . . ?
C81 C82 C83 C84 -56.7(3) . . . . ?
C82 C83 C84 C79 56.5(3) . . . . ?
C80 C79 C84 C83 -58.0(3) . . . . ?
P2 C79 C84 C83 166.39(19) . . . . ?
C73 P2 C85 C90 -150.5(2) . . . . ?
C79 P2 C85 C90 -42.8(2) . . . . ?
Ru2 P2 C85 C90 84.3(2) . . . . ?
C73 P2 C85 C86 -24.6(2) . . . . ?
C79 P2 C85 C86 83.2(2) . . . . ?
Ru2 P2 C85 C86 -149.77(18) . . . . ?
C90 C85 C86 C87 -60.2(3) . . . . ?
P2 C85 C86 C87 170.78(19) . . . . ?
C85 C86 C87 C88 58.9(3) . . . . ?
C86 C87 C88 C89 -55.4(3) . . . . ?
C87 C88 C89 C90 54.9(3) . . . . ?
C88 C89 C90 C85 -59.2(3) . . . . ?
C86 C85 C90 C89 60.9(3) . . . . ?
P2 C85 C90 C89 -167.9(2) . . . . ?
